data_8107688
loop_
_publ_author_name
'Zeng, Dai'
'Tan, Kai'
'Fang, Ziyan'
'Xing, Aiping'

_publ_section_title
;
 Crystal structure of
 2-(5-phenyl-1-(quinolin-2-yl)-4,5-dihydro-1H-pyrazol-3-yl)phenol,
 C24H19N3O
;
_journal_issue 6
_journal_name_full 'Zeitschrift f\"ur Kristallographie - New Crystal Structures'
_journal_page_first 1153
_journal_page_last 1155
_journal_paper_doi 10.1515/ncrs-2023-0372
_journal_volume 238
_journal_year 2023
_chemical_formula_sum 'C24 H19 N3 O'
_chemical_formula_weight 365.42
_space_group_crystal_system monoclinic
_space_group_IT_number 14
_space_group_name_Hall '-P 2ybc'
_space_group_name_H-M_alt 'P 1 21/c 1'
_atom_sites_solution_hydrogens geom
_cell_angle_alpha 90
_cell_angle_beta 93.991(2)
_cell_angle_gamma 90
_cell_formula_units_Z 4
_cell_length_a 10.4783(5)
_cell_length_b 11.7171(5)
_cell_length_c 14.9194(6)
_cell_measurement_reflns_used 9974
_cell_measurement_temperature 150(2)
_cell_measurement_theta_max 60.61
_cell_measurement_theta_min 3.68
_cell_volume 1827.29(14)
_computing_cell_refinement 'Bruker SMART'
_computing_data_collection 'Bruker SMART APEX II'
_computing_data_reduction 'Bruker SAINT'
_computing_molecular_graphics SHELXTL
_computing_publication_material SHELXTL
_computing_structure_refinement 'SHELXL-2014/7 (Sheldrick, 2014)'
_computing_structure_solution 'SHELXL-2014/7 (Sheldrick, 2014)'
_diffrn_ambient_temperature 150(2)
_diffrn_detector_area_resol_mean 'fine-focus sealed tube'
_diffrn_measured_fraction_theta_full 0.997
_diffrn_measured_fraction_theta_max 0.990
_diffrn_measurement_device_type 'Bruker APEX II area detector'
_diffrn_measurement_method '\w scan'
_diffrn_radiation_type MoK\a
_diffrn_radiation_wavelength 0.71073
_diffrn_reflns_av_R_equivalents 0.0584
_diffrn_reflns_av_unetI/netI 0.0534
_diffrn_reflns_Laue_measured_fraction_full 0.997
_diffrn_reflns_Laue_measured_fraction_max 0.990
_diffrn_reflns_limit_h_max 12
_diffrn_reflns_limit_h_min -13
_diffrn_reflns_limit_k_max 15
_diffrn_reflns_limit_k_min -15
_diffrn_reflns_limit_l_max 18
_diffrn_reflns_limit_l_min -19
_diffrn_reflns_number 16737
_diffrn_reflns_point_group_measured_fraction_full 0.997
_diffrn_reflns_point_group_measured_fraction_max 0.990
_diffrn_reflns_theta_full 25.242
_diffrn_reflns_theta_max 27.495
_diffrn_reflns_theta_min 1.948
_exptl_absorpt_coefficient_mu 0.083
_exptl_absorpt_correction_type multi-scan
_exptl_absorpt_process_details SADABS
_exptl_crystal_colour yellow
_exptl_crystal_density_diffrn 1.328
_exptl_crystal_density_method none
_exptl_crystal_description block
_exptl_crystal_F_000 768
_exptl_crystal_size_max 0.210
_exptl_crystal_size_mid 0.210
_exptl_crystal_size_min 0.200
_exptl_transmission_factor_max 0.7519
_exptl_transmission_factor_min 0.4960
_refine_diff_density_max 0.299
_refine_diff_density_min -0.382
_refine_diff_density_rms 0.091
_refine_ls_extinction_coef .
_refine_ls_extinction_method none
_refine_ls_goodness_of_fit_ref 1.002
_refine_ls_hydrogen_treatment constr
_refine_ls_matrix_type full
_refine_ls_number_parameters 254
_refine_ls_number_reflns 4165
_refine_ls_number_restraints 0
_refine_ls_restrained_S_all 1.002
_refine_ls_R_factor_all 0.0642
_refine_ls_R_factor_gt 0.0521
_refine_ls_shift/su_max 0.000
_refine_ls_shift/su_mean 0.000
_refine_ls_structure_factor_coef Fsqd
_refine_ls_weighting_details 'w=1/[\s^2^(Fo^2^)+(0.1000P)^2^+0.2487P] where P=(Fo^2^+2Fc^2^)/3'
_refine_ls_weighting_scheme calc
_refine_ls_wR_factor_gt 0.1397
_refine_ls_wR_factor_ref 0.1508
_reflns_Friedel_coverage 0.000
_reflns_Friedel_fraction_full .
_reflns_Friedel_fraction_max .
_reflns_number_gt 3391
_reflns_number_total 4165
_reflns_threshold_expression 'I > 2\s(I)'
_cod_data_source_file suppl_j_ncrs-2023-0372_suppl_001.cif
_cod_data_source_block 1
_cod_depositor_comments
;
The following automatic conversions were performed:

data item '_exptl_crystal_density_meas' value 'none' was changed to
'?' -- the value is perceived as not measured.

Automatic conversion script
Id: cif_fix_values 8738 2021-04-28 16:35:53Z antanas 
;
_cod_original_sg_symbol_H-M 'P 21/c'
_cod_database_code 8107688
_shelx_space_group_comment
;
The symmetry employed for this shelxl refinement is uniquely defined
by the following loop, which should always be used as a source of
symmetry information in preference to the above space-group names.
They are only intended as comments.
;
_shelx_estimated_absorpt_t_min 0.983
_shelx_estimated_absorpt_t_max 0.984

loop_
_space_group_symop_operation_xyz
'x, y, z'
'-x, y+1/2, -z+1/2'
'-x, -y, -z'
'x, -y-1/2, z-1/2'

loop_
_atom_site_label
_atom_site_type_symbol
_atom_site_fract_x
_atom_site_fract_y
_atom_site_fract_z
_atom_site_U_iso_or_equiv
_atom_site_adp_type
_atom_site_occupancy
_atom_site_site_symmetry_order
_atom_site_calc_flag
_atom_site_refinement_flags_posn
_atom_site_refinement_flags_adp
_atom_site_refinement_flags_occupancy
_atom_site_disorder_assembly
_atom_site_disorder_group
C1 C 0.03398(15) -0.07204(13) 0.67616(9) 0.0363(3) Uani 1 1 d . . . . .
H1 H 0.062716 -0.148579 0.683588 0.044 Uiso 1 1 calc R U . . .
C2 C -0.06060(15) -0.03185(15) 0.72672(10) 0.0413(4) Uani 1 1 d . . . . .
H2 H -0.096828 -0.080328 0.769236 0.050 Uiso 1 1 calc R U . . .
C3 C -0.10401(15) 0.08103(15) 0.71570(10) 0.0404(4) Uani 1 1 d . . . . .
H3 H -0.170155 0.108159 0.750592 0.049 Uiso 1 1 calc R U . . .
C4 C -0.05199(14) 0.15283(14) 0.65503(9) 0.0340(3) Uani 1 1 d . . . . .
H4 H -0.082184 0.229043 0.648630 0.041 Uiso 1 1 calc R U . . .
C5 C 0.04618(13) 0.11395(12) 0.60210(8) 0.0274(3) Uani 1 1 d . . . . .
C6 C 0.08931(13) -0.00042(12) 0.61288(8) 0.0287(3) Uani 1 1 d . . . . .
C7 C 0.18571(13) -0.03735(11) 0.55713(9) 0.0294(3) Uani 1 1 d . . . . .
H7 H 0.216026 -0.113715 0.561185 0.035 Uiso 1 1 calc R U . . .
C8 C 0.23475(13) 0.03607(11) 0.49802(9) 0.0272(3) Uani 1 1 d . . . . .
H8 H 0.299106 0.012112 0.460326 0.033 Uiso 1 1 calc R U . . .
C9 C 0.18704(12) 0.15010(11) 0.49406(8) 0.0248(3) Uani 1 1 d . . . . .
C10 C 0.17755(13) 0.33883(11) 0.41141(8) 0.0273(3) Uani 1 1 d . . . . .
H10 H 0.082264 0.331514 0.405260 0.033 Uiso 1 1 calc R U . . .
C11 C 0.22931(13) 0.35856(12) 0.31828(9) 0.0303(3) Uani 1 1 d . . . . .
H11A H 0.162265 0.344883 0.269386 0.036 Uiso 1 1 calc R U . . .
H11B H 0.263078 0.436977 0.312805 0.036 Uiso 1 1 calc R U . . .
C12 C 0.33452(12) 0.27128(11) 0.31697(8) 0.0248(3) Uani 1 1 d . . . . .
C13 C 0.42898(12) 0.26678(11) 0.25005(9) 0.0261(3) Uani 1 1 d . . . . .
C14 C 0.53215(13) 0.18893(12) 0.25635(10) 0.0329(3) Uani 1 1 d . . . . .
C15 C 0.62124(14) 0.18941(13) 0.19190(12) 0.0409(4) Uani 1 1 d . . . . .
H15 H 0.691157 0.137646 0.196868 0.049 Uiso 1 1 calc R U . . .
C16 C 0.60912(14) 0.26466(13) 0.12044(11) 0.0386(4) Uani 1 1 d . . . . .
H16 H 0.670182 0.263616 0.076270 0.046 Uiso 1 1 calc R U . . .
C17 C 0.50872(14) 0.34143(13) 0.11281(10) 0.0350(3) Uani 1 1 d . . . . .
H17 H 0.500725 0.392986 0.063596 0.042 Uiso 1 1 calc R U . . .
C18 C 0.41994(13) 0.34274(12) 0.17732(9) 0.0299(3) Uani 1 1 d . . . . .
H18 H 0.351585 0.396124 0.172185 0.036 Uiso 1 1 calc R U . . .
C19 C 0.21608(12) 0.43379(11) 0.47688(8) 0.0259(3) Uani 1 1 d . . . . .
C20 C 0.32214(15) 0.42667(13) 0.53781(10) 0.0370(3) Uani 1 1 d . . . . .
H20 H 0.370847 0.358272 0.542364 0.044 Uiso 1 1 calc R U . . .
C21 C 0.35727(16) 0.51964(14) 0.59228(11) 0.0426(4) Uani 1 1 d . . . . .
H21 H 0.430532 0.514630 0.633336 0.051 Uiso 1 1 calc R U . . .
C22 C 0.28623(15) 0.61915(13) 0.58699(10) 0.0367(3) Uani 1 1 d . . . . .
H22 H 0.310240 0.682138 0.624555 0.044 Uiso 1 1 calc R U . . .
C23 C 0.17973(14) 0.62663(12) 0.52661(10) 0.0330(3) Uani 1 1 d . . . . .
H23 H 0.130452 0.694733 0.522873 0.040 Uiso 1 1 calc R U . . .
C24 C 0.14526(13) 0.53458(11) 0.47169(9) 0.0287(3) Uani 1 1 d . . . . .
H24 H 0.072643 0.540280 0.430111 0.034 Uiso 1 1 calc R U . . .
N1 N 0.09585(10) 0.18889(9) 0.54289(7) 0.0268(3) Uani 1 1 d . . . . .
N2 N 0.23597(11) 0.22764(9) 0.43640(7) 0.0279(3) Uani 1 1 d . . . . .
N3 N 0.33205(10) 0.19781(9) 0.38185(7) 0.0263(3) Uani 1 1 d . . . . .
O1 O 0.54848(11) 0.11343(10) 0.32507(9) 0.0489(3) Uani 1 1 d . . . . .
H1A H 0.486348 0.117934 0.357564 0.073 Uiso 1 1 calc R U . . .

loop_
_atom_site_aniso_label
_atom_site_aniso_U_11
_atom_site_aniso_U_22
_atom_site_aniso_U_33
_atom_site_aniso_U_23
_atom_site_aniso_U_13
_atom_site_aniso_U_12
C1 0.0440(8) 0.0385(8) 0.0253(7) 0.0035(6) -0.0037(6) -0.0088(6)
C2 0.0434(8) 0.0569(10) 0.0234(7) 0.0053(6) 0.0010(6) -0.0144(7)
C3 0.0374(8) 0.0602(10) 0.0239(7) -0.0008(6) 0.0035(6) -0.0038(7)
C4 0.0332(7) 0.0464(8) 0.0220(7) -0.0022(6) -0.0011(6) 0.0011(6)
C5 0.0285(6) 0.0359(7) 0.0172(6) -0.0013(5) -0.0037(5) -0.0031(5)
C6 0.0308(7) 0.0347(7) 0.0196(6) -0.0007(5) -0.0052(5) -0.0062(5)
C7 0.0343(7) 0.0260(6) 0.0271(7) -0.0009(5) -0.0047(5) -0.0013(5)
C8 0.0281(6) 0.0281(7) 0.0251(6) -0.0029(5) -0.0013(5) -0.0008(5)
C9 0.0257(6) 0.0286(6) 0.0193(6) -0.0005(5) -0.0036(5) -0.0018(5)
C10 0.0271(6) 0.0291(7) 0.0255(7) 0.0028(5) 0.0010(5) 0.0050(5)
C11 0.0331(7) 0.0342(7) 0.0235(7) 0.0026(5) 0.0013(5) 0.0079(5)
C12 0.0238(6) 0.0271(6) 0.0230(6) -0.0012(5) -0.0020(5) 0.0002(5)
C13 0.0228(6) 0.0284(6) 0.0267(6) -0.0043(5) -0.0004(5) -0.0019(5)
C14 0.0289(7) 0.0267(6) 0.0432(8) -0.0012(6) 0.0034(6) 0.0001(5)
C15 0.0292(7) 0.0361(8) 0.0586(10) -0.0079(7) 0.0105(7) 0.0028(6)
C16 0.0322(7) 0.0441(8) 0.0409(8) -0.0119(6) 0.0122(6) -0.0069(6)
C17 0.0331(7) 0.0457(8) 0.0267(7) -0.0030(6) 0.0046(6) -0.0055(6)
C18 0.0262(6) 0.0388(7) 0.0247(7) -0.0018(5) 0.0006(5) -0.0002(5)
C19 0.0278(6) 0.0281(6) 0.0223(6) 0.0031(5) 0.0049(5) 0.0011(5)
C20 0.0400(8) 0.0337(7) 0.0359(8) 0.0019(6) -0.0066(6) 0.0050(6)
C21 0.0457(9) 0.0438(9) 0.0363(8) 0.0014(6) -0.0113(7) -0.0012(7)
C22 0.0483(9) 0.0347(7) 0.0277(7) -0.0017(6) 0.0066(6) -0.0063(6)
C23 0.0389(7) 0.0283(7) 0.0332(7) 0.0023(5) 0.0130(6) 0.0021(5)
C24 0.0263(6) 0.0318(7) 0.0287(7) 0.0046(5) 0.0059(5) 0.0028(5)
N1 0.0280(5) 0.0310(6) 0.0207(5) -0.0005(4) -0.0021(4) 0.0007(4)
N2 0.0299(6) 0.0267(6) 0.0273(6) 0.0028(4) 0.0046(5) 0.0049(4)
N3 0.0245(5) 0.0281(6) 0.0264(6) -0.0008(4) 0.0017(4) 0.0005(4)
O1 0.0383(6) 0.0413(6) 0.0683(8) 0.0189(6) 0.0123(6) 0.0133(5)

loop_
_atom_type_symbol
_atom_type_description
_atom_type_scat_dispersion_real
_atom_type_scat_dispersion_imag
_atom_type_scat_source
C C 0.0033 0.0016 'International Tables Vol C Tables 4.2.6.8 and 6.1.1.4'
H H 0.0000 0.0000 'International Tables Vol C Tables 4.2.6.8 and 6.1.1.4'
N N 0.0061 0.0033 'International Tables Vol C Tables 4.2.6.8 and 6.1.1.4'
O O 0.0106 0.0060 'International Tables Vol C Tables 4.2.6.8 and 6.1.1.4'

loop_
_geom_angle_atom_site_label_1
_geom_angle_atom_site_label_2
_geom_angle_atom_site_label_3
_geom_angle
_geom_angle_site_symmetry_1
_geom_angle_site_symmetry_3
C2 C1 C6 120.56(15) . .
C2 C1 H1 119.7 . .
C6 C1 H1 119.7 . .
C1 C2 C3 120.00(14) . .
C1 C2 H2 120.0 . .
C3 C2 H2 120.0 . .
C4 C3 C2 120.86(15) . .
C4 C3 H3 119.6 . .
C2 C3 H3 119.6 . .
C3 C4 C5 120.47(15) . .
C3 C4 H4 119.8 . .
C5 C4 H4 119.8 . .
N1 C5 C4 118.42(13) . .
N1 C5 C6 122.99(12) . .
C4 C5 C6 118.59(13) . .
C1 C6 C5 119.52(13) . .
C1 C6 C7 123.40(13) . .
C5 C6 C7 117.06(12) . .
C8 C7 C6 120.27(12) . .
C8 C7 H7 119.9 . .
C6 C7 H7 119.9 . .
C7 C8 C9 118.22(12) . .
C7 C8 H8 120.9 . .
C9 C8 H8 120.9 . .
N1 C9 N2 115.66(11) . .
N1 C9 C8 124.33(12) . .
N2 C9 C8 120.01(12) . .
N2 C10 C19 113.44(11) . .
N2 C10 C11 101.19(10) . .
C19 C10 C11 112.04(11) . .
N2 C10 H10 110.0 . .
C19 C10 H10 110.0 . .
C11 C10 H10 110.0 . .
C12 C11 C10 102.33(10) . .
C12 C11 H11A 111.3 . .
C10 C11 H11A 111.3 . .
C12 C11 H11B 111.3 . .
C10 C11 H11B 111.3 . .
H11A C11 H11B 109.2 . .
N3 C12 C13 122.54(11) . .
N3 C12 C11 112.88(11) . .
C13 C12 C11 124.58(11) . .
C18 C13 C14 118.14(12) . .
C18 C13 C12 119.72(11) . .
C14 C13 C12 122.13(12) . .
O1 C14 C15 118.13(13) . .
O1 C14 C13 121.82(13) . .
C15 C14 C13 120.04(14) . .
C16 C15 C14 120.49(14) . .
C16 C15 H15 119.8 . .
C14 C15 H15 119.8 . .
C15 C16 C17 120.46(13) . .
C15 C16 H16 119.8 . .
C17 C16 H16 119.8 . .
C16 C17 C18 119.61(14) . .
C16 C17 H17 120.2 . .
C18 C17 H17 120.2 . .
C17 C18 C13 121.25(13) . .
C17 C18 H18 119.4 . .
C13 C18 H18 119.4 . .
C20 C19 C24 119.08(13) . .
C20 C19 C10 122.86(12) . .
C24 C19 C10 117.97(12) . .
C19 C20 C21 120.12(14) . .
C19 C20 H20 119.9 . .
C21 C20 H20 119.9 . .
C22 C21 C20 120.45(14) . .
C22 C21 H21 119.8 . .
C20 C21 H21 119.8 . .
C21 C22 C23 119.73(14) . .
C21 C22 H22 120.1 . .
C23 C22 H22 120.1 . .
C24 C23 C22 119.94(13) . .
C24 C23 H23 120.0 . .
C22 C23 H23 120.0 . .
C23 C24 C19 120.68(13) . .
C23 C24 H24 119.7 . .
C19 C24 H24 119.7 . .
C9 N1 C5 117.10(11) . .
C9 N2 N3 121.31(10) . .
C9 N2 C10 125.11(11) . .
N3 N2 C10 112.37(10) . .
C12 N3 N2 108.94(10) . .
C14 O1 H1A 109.5 . .

loop_
_geom_bond_atom_site_label_1
_geom_bond_atom_site_label_2
_geom_bond_distance
_geom_bond_site_symmetry_2
C1 C2 1.370(2) .
C1 C6 1.4169(19) .
C1 H1 0.9500 .
C2 C3 1.405(2) .
C2 H2 0.9500 .
C3 C4 1.376(2) .
C3 H3 0.9500 .
C4 C5 1.4151(19) .
C4 H4 0.9500 .
C5 N1 1.3733(17) .
C5 C6 1.420(2) .
C6 C7 1.4201(19) .
C7 C8 1.3582(18) .
C7 H7 0.9500 .
C8 C9 1.4264(18) .
C8 H8 0.9500 .
C9 N1 1.3218(17) .
C9 N2 1.3747(16) .
C10 N2 1.4762(16) .
C10 C19 1.5166(18) .
C10 C11 1.5437(18) .
C10 H10 1.0000 .
C11 C12 1.5048(18) .
C11 H11A 0.9900 .
C11 H11B 0.9900 .
C12 N3 1.2970(16) .
C12 C13 1.4549(18) .
C13 C18 1.4015(19) .
C13 C14 1.4126(19) .
C14 O1 1.3560(18) .
C14 C15 1.386(2) .
C15 C16 1.383(2) .
C15 H15 0.9500 .
C16 C17 1.383(2) .
C16 H16 0.9500 .
C17 C18 1.3844(19) .
C17 H17 0.9500 .
C18 H18 0.9500 .
C19 C20 1.3885(19) .
C19 C24 1.3940(18) .
C20 C21 1.393(2) .
C20 H20 0.9500 .
C21 C22 1.383(2) .
C21 H21 0.9500 .
C22 C23 1.387(2) .
C22 H22 0.9500 .
C23 C24 1.387(2) .
C23 H23 0.9500 .
C24 H24 0.9500 .
N2 N3 1.3829(15) .
O1 H1A 0.8400 .
